data_4032581
loop_
_publ_author_name
'Salvant, Justin Michael'
'Edwards, Anne Victoria'
'Kurek, Daniel Zachary'
'Looper, Ryan E.'

_publ_section_title
;
 Regioselective base-mediated cyclizations of
 mono-N-acylpropargylguanadines.
;
_journal_name_full 'The Journal of organic chemistry'
_journal_paper_doi 10.1021/acs.joc.7b00639
_journal_year 2017
_chemical_formula_moiety 'C26 H25 N3 O3'
_chemical_formula_sum 'C26 H25 N3 O3'
_chemical_formula_weight 427.49
_chemical_name_common rl022
_space_group_crystal_system triclinic
_space_group_IT_number 2
_space_group_name_Hall '-P 1'
_space_group_name_H-M_alt 'P -1'
_symmetry_space_group_name_Hall '-P 1'
_symmetry_space_group_name_H-M 'P -1'
_atom_sites_solution_hydrogens mixed
_cell_angle_alpha 89.154(3)
_cell_angle_beta 62.158(2)
_cell_angle_gamma 85.360(2)
_cell_formula_units_Z 2
_cell_length_a 10.7534(5)
_cell_length_b 10.9377(5)
_cell_length_c 10.9416(5)
_cell_measurement_reflns_used 9409
_cell_measurement_temperature 150(1)
_cell_measurement_theta_max 27.9114
_cell_measurement_theta_min 2.1961
_cell_volume 1133.83(9)
_computing_cell_refinement 'SAINT V8.34A (Bruker AXS Inc., 2013)'
_computing_data_collection 'Bruker Instrument Service 2014.9.0.0 (Bruker AXS Inc.)'
_computing_data_reduction 'SAINT V8.34A (Bruker AXS Inc., 2013)'
_computing_molecular_graphics 'ORTEP-3 (L. J. Farrugia, J. Appl. Cryst. (2012),45, 849-854.)'
_computing_publication_material 'APEX2 v2014.9-0 (Bruker AXS Inc.)'
_computing_structure_refinement 'SHELXL-2014/6 (Sheldrick, 2014)'
_computing_structure_solution 'SHELXT-2014/9 (Sheldrick, 2014)'
_diffrn_ambient_temperature 150(1)
_diffrn_detector_area_resol_mean 8.3333
_diffrn_measured_fraction_theta_full 1.000
_diffrn_measured_fraction_theta_max 1.000
_diffrn_measurement_device_type 'Bruker Kappa APEX II CCD'
_diffrn_measurement_method '\f and \w scans'
_diffrn_radiation_monochromator graphite
_diffrn_radiation_type 'Mo K\a'
_diffrn_radiation_wavelength 0.71073
_diffrn_reflns_av_R_equivalents 0.0264
_diffrn_reflns_av_unetI/netI 0.0147
_diffrn_reflns_limit_h_max 14
_diffrn_reflns_limit_h_min -14
_diffrn_reflns_limit_k_max 14
_diffrn_reflns_limit_k_min -14
_diffrn_reflns_limit_l_max 14
_diffrn_reflns_limit_l_min -14
_diffrn_reflns_number 46802
_diffrn_reflns_theta_full 27.87
_diffrn_reflns_theta_max 27.87
_diffrn_reflns_theta_min 2.11
_diffrn_source 'fine-focus tube'
_diffrn_source_type 'Siemans KFFMO2K-90'
_exptl_absorpt_coefficient_mu 0.083
_exptl_absorpt_correction_T_max 0.99
_exptl_absorpt_correction_T_min 0.95
_exptl_absorpt_correction_type multi-scan
_exptl_absorpt_process_details
;
Sheldrick, G. M. (2014). SADABS V2014/4 BRUKER AXS Inc. Madison WI 53711 USA
;
_exptl_crystal_colour colourless
_exptl_crystal_density_diffrn 1.252
_exptl_crystal_density_method 'not measured'
_exptl_crystal_description prism
_exptl_crystal_F_000 452
_exptl_crystal_size_max 0.350
_exptl_crystal_size_mid 0.336
_exptl_crystal_size_min 0.168
_refine_diff_density_max 0.253
_refine_diff_density_min -0.225
_refine_ls_extinction_method none
_refine_ls_goodness_of_fit_ref 1.028
_refine_ls_hydrogen_treatment mixed
_refine_ls_matrix_type full
_refine_ls_number_parameters 295
_refine_ls_number_reflns 5411
_refine_ls_number_restraints 0
_refine_ls_restrained_S_all 1.028
_refine_ls_R_factor_all 0.0453
_refine_ls_R_factor_gt 0.0375
_refine_ls_shift/su_max 0.000
_refine_ls_shift/su_mean 0.000
_refine_ls_structure_factor_coef Fsqd
_refine_ls_weighting_details 'w=1/[\s^2^(Fo^2^)+(0.0430P)^2^+0.3887P] where P=(Fo^2^+2Fc^2^)/3'
_refine_ls_weighting_scheme calc
_refine_ls_wR_factor_gt 0.0913
_refine_ls_wR_factor_ref 0.0977
_reflns_number_gt 4636
_reflns_number_total 5411
_reflns_threshold_expression 'I > 2\s(I)'
_cod_data_source_file jo7b00639_si_001.cif
_cod_data_source_block I
_cod_database_code 4032581

loop_
_space_group_symop_operation_xyz
'x, y, z'
'-x, -y, -z'

loop_
_atom_site_type_symbol
_atom_site_label
_atom_site_fract_x
_atom_site_fract_y
_atom_site_fract_z
_atom_site_U_iso_or_equiv
_atom_site_adp_type
_atom_site_calc_flag
_atom_site_refinement_flags_adp
_atom_site_refinement_flags_posn
_atom_site_occupancy
O O1 0.47989(10) -0.30673(8) 0.84603(10) 0.0418(2) Uani d . . 1
O O2 0.21302(8) 0.46930(7) 0.88731(8) 0.02858(18) Uani d . . 1
O O3 0.17897(8) 0.62422(7) 0.76372(8) 0.02682(18) Uani d . . 1
N N1 0.37646(9) 0.25230(8) 0.68969(9) 0.02102(18) Uani d . . 1
N N2 0.32492(9) 0.46389(8) 0.64959(9) 0.02123(18) Uani d . . 1
N N3 0.55734(9) 0.36335(8) 0.57069(9) 0.01987(18) Uani d . . 1
C C2 0.41901(11) 0.36285(9) 0.63666(10) 0.0198(2) Uani d . . 1
C C4 0.60836(11) 0.24590(9) 0.58289(10) 0.0196(2) Uani d . . 1
C C5 0.49867(11) 0.17598(9) 0.65667(10) 0.0202(2) Uani d . . 1
C C6 0.49464(11) 0.04894(9) 0.70308(11) 0.0217(2) Uani d . . 1
C C7 0.57075(11) -0.04743(10) 0.61006(11) 0.0242(2) Uani d . . 1
H H7 0.6252 -0.0307 0.5149 0.029 Uiso calc U R 1
C C8 0.56896(12) -0.16796(10) 0.65309(12) 0.0267(2) Uani d . . 1
H H8 0.6223 -0.2326 0.5881 0.032 Uiso calc U R 1
C C9 0.48883(12) -0.19282(10) 0.79129(12) 0.0281(2) Uani d . . 1
C C10 0.41124(14) -0.09780(11) 0.88584(13) 0.0349(3) Uani d . . 1
H H10 0.3557 -0.115 0.9807 0.042 Uiso calc U R 1
C C11 0.41469(13) 0.02144(10) 0.84236(12) 0.0311(3) Uani d . . 1
H H11 0.362 0.0858 0.9079 0.037 Uiso calc U R 1
C C12 0.56247(17) -0.40639(11) 0.75624(17) 0.0480(4) Uani d . . 1
H H12A 0.5392 -0.4118 0.68 0.072 Uiso calc U R 1
H H12B 0.5427 -0.4827 0.8075 0.072 Uiso calc U R 1
H H12C 0.6628 -0.3937 0.719 0.072 Uiso calc U R 1
C C13 0.23244(11) 0.21675(10) 0.75478(13) 0.0289(2) Uani d . . 1
H H13A 0.1913 0.2273 0.8553 0.043 Uiso calc U R 1
H H13B 0.2327 0.1306 0.7313 0.043 Uiso calc U R 1
H H13C 0.1763 0.2684 0.7215 0.043 Uiso calc U R 1
C C14 0.76250(11) 0.21511(10) 0.53438(11) 0.0225(2) Uani d . . 1
H H14A 0.8155 0.2361 0.4358 0.027 Uiso calc U R 1
H H14B 0.7799 0.1256 0.5413 0.027 Uiso calc U R 1
C C15 0.81731(11) 0.28263(9) 0.61727(11) 0.0216(2) Uani d . . 1
C C16 0.73867(12) 0.29877(10) 0.75995(11) 0.0256(2) Uani d . . 1
H H16 0.6488 0.2672 0.8066 0.031 Uiso calc U R 1
C C17 0.78957(13) 0.36034(11) 0.83528(12) 0.0315(3) Uani d . . 1
H H17 0.7346 0.3703 0.9327 0.038 Uiso calc U R 1
C C18 0.91991(14) 0.40703(11) 0.76872(14) 0.0352(3) Uani d . . 1
H H18 0.9547 0.4496 0.82 0.042 Uiso calc U R 1
C C19 0.99921(14) 0.39150(14) 0.62741(15) 0.0410(3) Uani d . . 1
H H19 1.089 0.4233 0.5812 0.049 Uiso calc U R 1
C C20 0.94851(13) 0.32953(13) 0.55206(13) 0.0347(3) Uani d . . 1
H H20 1.0043 0.3191 0.4547 0.042 Uiso calc U R 1
C C21 0.23720(10) 0.51526(9) 0.77832(11) 0.0211(2) Uani d . . 1
C C22 0.08630(13) 0.69199(11) 0.89214(11) 0.0306(3) Uani d . . 1
H H22A 0.1424 0.729 0.9302 0.037 Uiso calc U R 1
H H22B 0.0224 0.6368 0.9616 0.037 Uiso calc U R 1
C C23 0.00310(11) 0.79005(10) 0.85736(10) 0.0237(2) Uani d . . 1
C C24 -0.11336(14) 0.76128(12) 0.84503(14) 0.0356(3) Uani d . . 1
H H24 -0.1434 0.6807 0.8636 0.043 Uiso calc U R 1
C C25 -0.18629(15) 0.84954(14) 0.80567(16) 0.0461(4) Uani d . . 1
H H25 -0.2655 0.8288 0.7961 0.055 Uiso calc U R 1
C C26 -0.14516(16) 0.96669(14) 0.78037(14) 0.0457(4) Uani d . . 1
H H26 -0.195 1.0266 0.7523 0.055 Uiso calc U R 1
C C27 -0.03253(16) 0.99686(13) 0.79565(17) 0.0486(4) Uani d . . 1
H H27 -0.0052 1.0784 0.7801 0.058 Uiso calc U R 1
C C28 0.04230(14) 0.90889(12) 0.83385(15) 0.0375(3) Uani d . . 1
H H28 0.1209 0.9304 0.8439 0.045 Uiso calc U R 1
H H2 0.3538(15) 0.5140(14) 0.5794(15) 0.034(4) Uiso d . . 1

loop_
_atom_site_aniso_label
_atom_site_aniso_U_11
_atom_site_aniso_U_22
_atom_site_aniso_U_33
_atom_site_aniso_U_12
_atom_site_aniso_U_13
_atom_site_aniso_U_23
O1 0.0518(6) 0.0176(4) 0.0464(5) 0.0018(4) -0.0158(5) 0.0067(4)
O2 0.0332(4) 0.0253(4) 0.0215(4) 0.0048(3) -0.0093(3) 0.0035(3)
O3 0.0282(4) 0.0233(4) 0.0202(4) 0.0097(3) -0.0058(3) 0.0012(3)
N1 0.0197(4) 0.0180(4) 0.0226(4) 0.0006(3) -0.0078(3) 0.0017(3)
N2 0.0204(4) 0.0187(4) 0.0203(4) 0.0027(3) -0.0066(3) 0.0032(3)
N3 0.0204(4) 0.0183(4) 0.0190(4) 0.0016(3) -0.0081(3) 0.0007(3)
C2 0.0217(5) 0.0179(5) 0.0183(4) 0.0003(4) -0.0085(4) 0.0013(4)
C4 0.0226(5) 0.0186(5) 0.0174(4) 0.0023(4) -0.0098(4) -0.0009(3)
C5 0.0221(5) 0.0178(5) 0.0193(5) 0.0026(4) -0.0093(4) -0.0014(4)
C6 0.0239(5) 0.0176(5) 0.0241(5) 0.0005(4) -0.0120(4) 0.0007(4)
C7 0.0284(5) 0.0226(5) 0.0231(5) 0.0016(4) -0.0138(4) -0.0020(4)
C8 0.0327(6) 0.0193(5) 0.0313(6) 0.0039(4) -0.0183(5) -0.0056(4)
C9 0.0309(6) 0.0172(5) 0.0371(6) -0.0005(4) -0.0170(5) 0.0036(4)
C10 0.0377(6) 0.0253(6) 0.0279(6) 0.0036(5) -0.0050(5) 0.0058(5)
C11 0.0358(6) 0.0203(5) 0.0261(5) 0.0056(4) -0.0064(5) 0.0004(4)
C12 0.0584(9) 0.0163(6) 0.0645(9) 0.0031(6) -0.0255(8) -0.0013(6)
C13 0.0213(5) 0.0233(5) 0.0361(6) -0.0029(4) -0.0083(5) 0.0042(4)
C14 0.0214(5) 0.0230(5) 0.0211(5) 0.0030(4) -0.0089(4) -0.0010(4)
C15 0.0223(5) 0.0193(5) 0.0235(5) 0.0029(4) -0.0117(4) 0.0028(4)
C16 0.0250(5) 0.0264(5) 0.0246(5) 0.0010(4) -0.0115(4) 0.0016(4)
C17 0.0377(6) 0.0315(6) 0.0287(6) 0.0062(5) -0.0196(5) -0.0030(5)
C18 0.0453(7) 0.0288(6) 0.0459(7) -0.0032(5) -0.0332(6) 0.0018(5)
C19 0.0359(7) 0.0494(8) 0.0464(8) -0.0168(6) -0.0247(6) 0.0129(6)
C20 0.0287(6) 0.0466(7) 0.0282(6) -0.0086(5) -0.0122(5) 0.0072(5)
C21 0.0182(5) 0.0193(5) 0.0234(5) 0.0009(4) -0.0081(4) 0.0019(4)
C22 0.0348(6) 0.0300(6) 0.0212(5) 0.0125(5) -0.0103(5) -0.0029(4)
C23 0.0255(5) 0.0225(5) 0.0182(5) 0.0059(4) -0.0073(4) -0.0025(4)
C24 0.0355(6) 0.0290(6) 0.0435(7) 0.0014(5) -0.0199(6) -0.0076(5)
C25 0.0417(7) 0.0544(9) 0.0535(9) 0.0143(6) -0.0338(7) -0.0182(7)
C26 0.0520(8) 0.0450(8) 0.0379(7) 0.0230(6) -0.0232(6) -0.0012(6)
C27 0.0497(8) 0.0262(6) 0.0622(9) 0.0024(6) -0.0208(7) 0.0102(6)
C28 0.0323(6) 0.0283(6) 0.0514(8) 0.0002(5) -0.0195(6) 0.0000(5)

loop_
_atom_type_symbol
_atom_type_description
_atom_type_scat_dispersion_real
_atom_type_scat_dispersion_imag
_atom_type_scat_source
C C 0.0033 0.0016 'International Tables Vol C Tables 4.2.6.8 and 6.1.1.4'
H H 0.0000 0.0000 'International Tables Vol C Tables 4.2.6.8 and 6.1.1.4'
N N 0.0061 0.0033 'International Tables Vol C Tables 4.2.6.8 and 6.1.1.4'
O O 0.0106 0.0060 'International Tables Vol C Tables 4.2.6.8 and 6.1.1.4'

loop_
_geom_angle_atom_site_label_1
_geom_angle_atom_site_label_2
_geom_angle_atom_site_label_3
_geom_angle
C9 O1 C12 117.91(10)
C21 O3 C22 115.29(8)
C2 N1 C5 106.44(8)
C2 N1 C13 126.49(9)
C5 N1 C13 126.75(9)
C21 N2 C2 119.33(9)
C21 N2 H2 116.8(9)
C2 N2 H2 115.8(9)
C2 N3 C4 105.26(8)
N3 C2 N1 112.51(9)
N3 C2 N2 124.45(9)
N1 C2 N2 123.03(9)
C5 C4 N3 110.03(9)
C5 C4 C14 128.70(9)
N3 C4 C14 120.80(9)
C4 C5 N1 105.74(8)
C4 C5 C6 131.90(9)
N1 C5 C6 122.32(9)
C7 C6 C11 117.99(10)
C7 C6 C5 121.01(9)
C11 C6 C5 121.00(9)
C6 C7 C8 121.50(10)
C6 C7 H7 119.2
C8 C7 H7 119.2
C9 C8 C7 119.41(10)
C9 C8 H8 120.3
C7 C8 H8 120.3
O1 C9 C8 124.80(10)
O1 C9 C10 115.22(10)
C8 C9 C10 119.98(10)
C11 C10 C9 120.17(11)
C11 C10 H10 119.9
C9 C10 H10 119.9
C10 C11 C6 120.95(10)
C10 C11 H11 119.5
C6 C11 H11 119.5
O1 C12 H12A 109.5
O1 C12 H12B 109.5
H12A C12 H12B 109.5
O1 C12 H12C 109.5
H12A C12 H12C 109.5
H12B C12 H12C 109.5
N1 C13 H13A 109.5
N1 C13 H13B 109.5
H13A C13 H13B 109.5
N1 C13 H13C 109.5
H13A C13 H13C 109.5
H13B C13 H13C 109.5
C4 C14 C15 112.69(8)
C4 C14 H14A 109.1
C15 C14 H14A 109.1
C4 C14 H14B 109.1
C15 C14 H14B 109.1
H14A C14 H14B 107.8
C20 C15 C16 118.14(10)
C20 C15 C14 120.57(10)
C16 C15 C14 121.28(9)
C17 C16 C15 121.02(11)
C17 C16 H16 119.5
C15 C16 H16 119.5
C18 C17 C16 120.10(11)
C18 C17 H17 120.0
C16 C17 H17 120.0
C19 C18 C17 119.54(11)
C19 C18 H18 120.2
C17 C18 H18 120.2
C18 C19 C20 120.37(12)
C18 C19 H19 119.8
C20 C19 H19 119.8
C15 C20 C19 120.83(11)
C15 C20 H20 119.6
C19 C20 H20 119.6
O2 C21 O3 125.16(9)
O2 C21 N2 125.91(9)
O3 C21 N2 108.91(8)
O3 C22 C23 106.50(9)
O3 C22 H22A 110.4
C23 C22 H22A 110.4
O3 C22 H22B 110.4
C23 C22 H22B 110.4
H22A C22 H22B 108.6
C24 C23 C28 118.87(11)
C24 C23 C22 119.74(11)
C28 C23 C22 121.37(11)
C23 C24 C25 120.16(12)
C23 C24 H24 119.9
C25 C24 H24 119.9
C26 C25 C24 120.50(13)
C26 C25 H25 119.7
C24 C25 H25 119.7
C27 C26 C25 119.80(12)
C27 C26 H26 120.1
C25 C26 H26 120.1
C26 C27 C28 120.25(13)
C26 C27 H27 119.9
C28 C27 H27 119.9
C23 C28 C27 120.38(13)
C23 C28 H28 119.8
C27 C28 H28 119.8

loop_
_geom_bond_atom_site_label_1
_geom_bond_atom_site_label_2
_geom_bond_distance
O1 C9 1.3652(13)
O1 C12 1.4150(16)
O2 C21 1.2068(13)
O3 C21 1.3435(12)
O3 C22 1.4561(13)
N1 C2 1.3524(13)
N1 C5 1.3936(13)
N1 C13 1.4546(13)
N2 C21 1.3733(13)
N2 C2 1.3982(13)
N2 H2 0.882(15)
N3 C2 1.3161(13)
N3 C4 1.3852(13)
C4 C5 1.3661(14)
C4 C14 1.4952(14)
C5 C6 1.4692(14)
C6 C7 1.3895(14)
C6 C11 1.3988(15)
C7 C8 1.3919(15)
C7 H7 0.95
C8 C9 1.3826(16)
C8 H8 0.95
C9 C10 1.3898(17)
C10 C11 1.3790(16)
C10 H10 0.95
C11 H11 0.95
C12 H12A 0.98
C12 H12B 0.98
C12 H12C 0.98
C13 H13A 0.98
C13 H13B 0.98
C13 H13C 0.98
C14 C15 1.5182(15)
C14 H14A 0.99
C14 H14B 0.99
C15 C20 1.3887(15)
C15 C16 1.3908(15)
C16 C17 1.3893(16)
C16 H16 0.95
C17 C18 1.3810(18)
C17 H17 0.95
C18 C19 1.378(2)
C18 H18 0.95
C19 C20 1.3902(18)
C19 H19 0.95
C20 H20 0.95
C22 C23 1.4988(15)
C22 H22A 0.99
C22 H22B 0.99
C23 C24 1.3814(17)
C23 C28 1.3824(17)
C24 C25 1.3832(19)
C24 H24 0.95
C25 C26 1.371(2)
C25 H25 0.95
C26 C27 1.364(2)
C26 H26 0.95
C27 C28 1.3875(19)
C27 H27 0.95
C28 H28 0.95

loop_
_geom_hbond_atom_site_label_D
_geom_hbond_atom_site_label_H
_geom_hbond_atom_site_label_A
_geom_hbond_site_symmetry_A
_geom_hbond_distance_DH
_geom_hbond_distance_HA
_geom_hbond_distance_DA
_geom_hbond_angle_DHA
N2 H2 N3 2_666 0.882(15) 2.022(15) 2.8957(12) 170.6(13)

loop_
_geom_torsion_atom_site_label_1
_geom_torsion_atom_site_label_2
_geom_torsion_atom_site_label_3
_geom_torsion_atom_site_label_4
_geom_torsion
C4 N3 C2 N1 -0.74(11)
C4 N3 C2 N2 -179.77(9)
C5 N1 C2 N3 1.12(12)
C13 N1 C2 N3 -172.77(10)
C5 N1 C2 N2 -179.83(9)
C13 N1 C2 N2 6.27(16)
C21 N2 C2 N3 -115.43(11)
C21 N2 C2 N1 65.64(13)
C2 N3 C4 C5 0.06(11)
C2 N3 C4 C14 -172.84(9)
N3 C4 C5 N1 0.60(11)
C14 C4 C5 N1 172.78(10)
N3 C4 C5 C6 -177.20(10)
C14 C4 C5 C6 -5.02(18)
C2 N1 C5 C4 -1.01(11)
C13 N1 C5 C4 172.86(10)
C2 N1 C5 C6 177.05(9)
C13 N1 C5 C6 -9.08(16)
C4 C5 C6 C7 -53.76(16)
N1 C5 C6 C7 128.74(11)
C4 C5 C6 C11 125.88(13)
N1 C5 C6 C11 -51.61(15)
C11 C6 C7 C8 -0.38(16)
C5 C6 C7 C8 179.28(10)
C6 C7 C8 C9 0.54(17)
C12 O1 C9 C8 2.47(19)
C12 O1 C9 C10 -176.67(12)
C7 C8 C9 O1 -179.23(11)
C7 C8 C9 C10 -0.12(17)
O1 C9 C10 C11 178.74(12)
C8 C9 C10 C11 -0.45(19)
C9 C10 C11 C6 0.6(2)
C7 C6 C11 C10 -0.21(18)
C5 C6 C11 C10 -179.86(11)
C5 C4 C14 C15 -106.08(12)
N3 C4 C14 C15 65.36(12)
C4 C14 C15 C20 -140.07(11)
C4 C14 C15 C16 40.29(13)
C20 C15 C16 C17 0.17(16)
C14 C15 C16 C17 179.82(10)
C15 C16 C17 C18 0.20(17)
C16 C17 C18 C19 -0.35(18)
C17 C18 C19 C20 0.1(2)
C16 C15 C20 C19 -0.39(18)
C14 C15 C20 C19 179.97(11)
C18 C19 C20 C15 0.2(2)
C22 O3 C21 O2 3.64(16)
C22 O3 C21 N2 -178.06(9)
C2 N2 C21 O2 -14.60(16)
C2 N2 C21 O3 167.11(9)
C21 O3 C22 C23 -164.62(9)
O3 C22 C23 C24 80.55(13)
O3 C22 C23 C28 -97.86(13)
C28 C23 C24 C25 1.95(19)
C22 C23 C24 C25 -176.51(11)
C23 C24 C25 C26 -0.9(2)
C24 C25 C26 C27 -0.8(2)
C25 C26 C27 C28 1.4(2)
C24 C23 C28 C27 -1.36(19)
C22 C23 C28 C27 177.06(12)
C26 C27 C28 C23 -0.3(2)
